data_7054120
loop_
_publ_author_name
'Lin, Yiji'
'Wan, Shigang'
'Zou, Fang'
'Wang, Yuekui'
'Zhang, Hui'

_publ_section_title
;
 Structure--chiroptical property relationship of kinetically labile
 camphor-derivative \b-diketone Yb(iii) complexes: do the adducts coexist
 as diastereomers or not?
;
_journal_issue 11
_journal_name_full 'New Journal of Chemistry'
_journal_page_first 2584
_journal_paper_doi 10.1039/c1nj20430k
_journal_volume 35
_journal_year 2011
_chemical_formula_sum 'C42 H44 F21 N0 O7 Yb'
_chemical_formula_weight 1232.81
_chemical_name_systematic
;
?
;
_space_group_IT_number 5
_symmetry_cell_setting monoclinic
_symmetry_space_group_name_Hall 'C 2y'
_symmetry_space_group_name_H-M 'C 1 2 1'
_atom_sites_solution_hydrogens geom
_atom_sites_solution_primary direct
_atom_sites_solution_secondary difmap
_audit_creation_method SHELXL-97
_cell_angle_alpha 90.00
_cell_angle_beta 91.925(4)
_cell_angle_gamma 90.00
_cell_formula_units_Z 8
_cell_length_a 24.575(5)
_cell_length_b 13.191(3)
_cell_length_c 31.096(6)
_cell_measurement_reflns_used 9949
_cell_measurement_temperature 298(2)
_cell_measurement_theta_max 24.44
_cell_measurement_theta_min 2.53
_cell_volume 10075(4)
_computing_cell_refinement 'Bruker SMART'
_computing_data_collection 'Bruker SMART'
_computing_data_reduction 'Bruker SAINT'
_computing_molecular_graphics 'Bruker SHELXTL'
_computing_publication_material 'Bruker SHELXTL'
_computing_structure_refinement 'SHELXL-97 (Sheldrick, 1997)'
_computing_structure_solution 'SHELXS-97 (Sheldrick, 1990)'
_diffrn_ambient_temperature 298(2)
_diffrn_measured_fraction_theta_full 0.981
_diffrn_measured_fraction_theta_max 0.981
_diffrn_measurement_device_type 'CCD area detector'
_diffrn_measurement_method 'phi and omega scans'
_diffrn_radiation_monochromator graphite
_diffrn_radiation_source 'fine-focus sealed tube'
_diffrn_radiation_type MoK\a
_diffrn_radiation_wavelength 0.71073
_diffrn_reflns_av_R_equivalents 0.0275
_diffrn_reflns_av_sigmaI/netI 0.0702
_diffrn_reflns_limit_h_max 24
_diffrn_reflns_limit_h_min -30
_diffrn_reflns_limit_k_max 15
_diffrn_reflns_limit_k_min -16
_diffrn_reflns_limit_l_max 38
_diffrn_reflns_limit_l_min -30
_diffrn_reflns_number 27046
_diffrn_reflns_theta_full 26.00
_diffrn_reflns_theta_max 26.00
_diffrn_reflns_theta_min 1.66
_exptl_absorpt_coefficient_mu 1.979
_exptl_absorpt_correction_T_max 0.8015
_exptl_absorpt_correction_T_min 0.6191
_exptl_absorpt_correction_type none
_exptl_crystal_density_diffrn 1.626
_exptl_crystal_density_method 'not measured'
_exptl_crystal_F_000 4888
_exptl_crystal_size_max 0.27
_exptl_crystal_size_mid 0.12
_exptl_crystal_size_min 0.12
_refine_diff_density_max 1.173
_refine_diff_density_min -0.433
_refine_diff_density_rms 0.094
_refine_ls_abs_structure_details 'Flack H D (1983), Acta Cryst. A39, 876-881'
_refine_ls_abs_structure_Flack 0.009(9)
_refine_ls_extinction_method none
_refine_ls_goodness_of_fit_ref 0.977
_refine_ls_hydrogen_treatment mixed
_refine_ls_matrix_type full
_refine_ls_number_parameters 1279
_refine_ls_number_reflns 18440
_refine_ls_number_restraints 39
_refine_ls_restrained_S_all 0.983
_refine_ls_R_factor_all 0.0636
_refine_ls_R_factor_gt 0.0481
_refine_ls_shift/su_max 0.025
_refine_ls_shift/su_mean 0.003
_refine_ls_structure_factor_coef Fsqd
_refine_ls_weighting_details 'calc w=1/[\s^2^(Fo^2^)+(0.0532P)^2^+0.0000P] where P=(Fo^2^+2Fc^2^)/3'
_refine_ls_weighting_scheme calc
_refine_ls_wR_factor_gt 0.1055
_refine_ls_wR_factor_ref 0.1110
_reflns_number_gt 14522
_reflns_number_total 18440
_reflns_threshold_expression >2sigma(I)
_cod_data_source_file c1nj20430k.txt
_cod_data_source_block II
_cod_depositor_comments
;
The following automatic conversions were performed:

'_symmetry_cell_setting' value 'Monoclinic' changed to 'monoclinic'
according to
/usr/data/users/saulius/automatic-downloads/retrospective/RSC/lib/dictionaries/cif_core.dic
dictionary named 'cif_core.dic' version 2.4.2 from 2011-04-26.

Automatic conversion script
Id: cif_fix_values 2281 2013-09-26 08:29:07Z andrius 
;
_cod_original_cell_volume 10075(3)
_cod_original_sg_symbol_H-M C2
_cod_original_formula_sum 'C42 H44 F21 N0 O7 Yb1'
_cod_database_code 7054120

loop_
_symmetry_equiv_pos_as_xyz
'x, y, z'
'-x, y, -z'
'x+1/2, y+1/2, z'
'-x+1/2, y+1/2, -z'

loop_
_atom_site_label
_atom_site_type_symbol
_atom_site_fract_x
_atom_site_fract_y
_atom_site_fract_z
_atom_site_U_iso_or_equiv
_atom_site_adp_type
_atom_site_occupancy
_atom_site_symmetry_multiplicity
_atom_site_calc_flag
_atom_site_refinement_flags
C1 C 0.8729(3) 0.7628(7) 0.8687(3) 0.061(2) Uani 1 1 d .
C2 C 0.8882(3) 0.8696(6) 0.8659(3) 0.0565(19) Uani 1 1 d .
C3 C 0.8523(3) 0.9415(7) 0.8525(3) 0.059(2) Uani 1 1 d .
C4 C 0.8693(4) 1.0531(7) 0.8493(3) 0.074(3) Uani 1 1 d .
C5 C 0.8607(7) 1.1127(11) 0.8913(4) 0.110(4) Uani 1 1 d .
C6 C 0.8810(12) 1.2190(16) 0.8897(9) 0.179(7) Uani 1 1 d U
C7 C 0.9102(4) 0.6007(8) 0.9003(3) 0.085(3) Uani 1 1 d .
H7A H 0.8857 0.6057 0.9236 0.128 Uiso 1 1 calc R
H7B H 0.9438 0.5705 0.9105 0.128 Uiso 1 1 calc R
H7C H 0.8941 0.5593 0.8779 0.128 Uiso 1 1 calc R
C8 C 0.9213(3) 0.7046(8) 0.8830(3) 0.064(2) Uani 1 1 d .
C9 C 0.9585(3) 0.7083(9) 0.8450(3) 0.087(3) Uani 1 1 d .
H9A H 0.9390 0.6889 0.8186 0.105 Uiso 1 1 calc R
H9B H 0.9894 0.6632 0.8495 0.105 Uiso 1 1 calc R
C10 C 0.9774(4) 0.8193(9) 0.8428(3) 0.092(3) Uani 1 1 d .
H10A H 0.9672 0.8492 0.8152 0.110 Uiso 1 1 calc R
H10B H 1.0165 0.8243 0.8473 0.110 Uiso 1 1 calc R
C11 C 0.9473(3) 0.8721(8) 0.8798(3) 0.073(3) Uani 1 1 d .
H11 H 0.9618 0.9380 0.8892 0.088 Uiso 1 1 calc R
C12 C 0.9497(3) 0.7849(8) 0.9140(3) 0.076(2) Uani 1 1 d .
C13 C 1.0067(4) 0.7536(10) 0.9315(4) 0.124(5) Uani 1 1 d .
H13A H 1.0122 0.7792 0.9602 0.186 Uiso 1 1 calc R
H13B H 1.0339 0.7812 0.9134 0.186 Uiso 1 1 calc R
H13C H 1.0094 0.6810 0.9318 0.186 Uiso 1 1 calc R
C14 C 0.9159(5) 0.8114(12) 0.9538(3) 0.119(4) Uani 1 1 d .
H14A H 0.9147 0.7537 0.9726 0.178 Uiso 1 1 calc R
H14B H 0.8796 0.8297 0.9445 0.178 Uiso 1 1 calc R
H14C H 0.9326 0.8674 0.9690 0.178 Uiso 1 1 calc R
C15 C 0.6693(3) 0.9622(6) 0.7886(3) 0.061(2) Uani 1 1 d .
C16 C 0.6455(4) 1.0003(8) 0.8258(3) 0.068(2) Uani 1 1 d .
C17 C 0.6565(4) 0.9609(9) 0.8655(3) 0.080(3) Uani 1 1 d .
C18 C 0.6288(9) 1.0014(13) 0.9068(5) 0.159(7) Uani 1 1 d U
C19 C 0.6143(8) 0.9284(18) 0.9396(5) 0.149(5) Uani 1 1 d U
C20 C 0.5767(8) 0.9608(16) 0.9713(8) 0.197(9) Uani 1 1 d DU
C21 C 0.6770(5) 1.0152(10) 0.7095(3) 0.111(4) Uani 1 1 d .
H21A H 0.7137 1.0392 0.7137 0.166 Uiso 1 1 calc R
H21B H 0.6588 1.0543 0.6873 0.166 Uiso 1 1 calc R
H21C H 0.6775 0.9452 0.7012 0.166 Uiso 1 1 calc R
C22 C 0.6468(4) 1.0265(7) 0.7516(3) 0.073(3) Uani 1 1 d .
C23 C 0.5855(4) 0.9951(8) 0.7474(3) 0.086(3) Uani 1 1 d .
H23A H 0.5688 1.0217 0.7210 0.103 Uiso 1 1 calc R
H23B H 0.5817 0.9219 0.7474 0.103 Uiso 1 1 calc R
C24 C 0.5599(4) 1.0404(11) 0.7859(4) 0.103(4) Uani 1 1 d .
H24A H 0.5331 1.0914 0.7775 0.124 Uiso 1 1 calc R
H24B H 0.5425 0.9888 0.8029 0.124 Uiso 1 1 calc R
C25 C 0.6070(5) 1.0867(8) 0.8102(3) 0.088(3) Uani 1 1 d .
H25 H 0.5974 1.1359 0.8324 0.106 Uiso 1 1 calc R
C26 C 0.6407(5) 1.1292(8) 0.7738(4) 0.094(3) Uani 1 1 d .
C27 C 0.6086(6) 1.2098(10) 0.7465(4) 0.130(5) Uani 1 1 d .
H27A H 0.5960 1.2623 0.7651 0.194 Uiso 1 1 calc R
H27B H 0.5780 1.1781 0.7320 0.194 Uiso 1 1 calc R
H27C H 0.6321 1.2387 0.7257 0.194 Uiso 1 1 calc R
C28 C 0.6967(6) 1.1717(12) 0.7896(6) 0.160(7) Uani 1 1 d .
H28A H 0.7230 1.1605 0.7680 0.241 Uiso 1 1 calc R
H28B H 0.7081 1.1379 0.8157 0.241 Uiso 1 1 calc R
H28C H 0.6935 1.2431 0.7950 0.241 Uiso 1 1 calc R
C29 C 0.7089(4) 0.6211(8) 0.9027(3) 0.073(3) Uani 1 1 d .
C30 C 0.6763(4) 0.5662(7) 0.8712(3) 0.075(3) Uani 1 1 d .
C31 C 0.6708(3) 0.5944(7) 0.8304(3) 0.065(2) Uani 1 1 d .
C32 C 0.6332(5) 0.5359(9) 0.7971(4) 0.085(3) Uani 1 1 d .
C33 C 0.5753(8) 0.5619(18) 0.7943(5) 0.149(5) Uani 1 1 d .
C34 C 0.5586(11) 0.667(5) 0.7963(10) 0.38(2) Uani 1 1 d U
C35 C 0.7496(6) 0.5982(13) 0.9777(3) 0.146(6) Uani 1 1 d .
H35A H 0.7834 0.6093 0.9638 0.220 Uiso 1 1 calc R
H35B H 0.7541 0.5454 0.9987 0.220 Uiso 1 1 calc R
H35C H 0.7387 0.6596 0.9916 0.220 Uiso 1 1 calc R
C36 C 0.7053(5) 0.5669(11) 0.9438(4) 0.102(4) Uani 1 1 d .
C37 C 0.6475(7) 0.5843(14) 0.9568(5) 0.133(5) Uani 1 1 d .
H37A H 0.6427 0.5609 0.9860 0.159 Uiso 1 1 calc R
H37B H 0.6387 0.6559 0.9554 0.159 Uiso 1 1 calc R
C38 C 0.6120(6) 0.5266(14) 0.9264(5) 0.141(7) Uani 1 1 d .
H38A H 0.5878 0.5710 0.9099 0.169 Uiso 1 1 calc R
H38B H 0.5906 0.4765 0.9412 0.169 Uiso 1 1 calc R
C39 C 0.6552(6) 0.4751(10) 0.8971(5) 0.122(5) Uani 1 1 d .
H39 H 0.6423 0.4167 0.8801 0.146 Uiso 1 1 calc R
C40 C 0.7031(7) 0.4551(14) 0.9290(6) 0.149(7) Uani 1 1 d .
C41 C 0.6907(9) 0.3723(14) 0.9655(5) 0.178(8) Uani 1 1 d .
C42 C 0.7541(7) 0.4255(12) 0.9060(5) 0.156(7) Uani 1 1 d .
H42A H 0.7458 0.3716 0.8861 0.235 Uiso 1 1 calc R
H42B H 0.7815 0.4032 0.9266 0.235 Uiso 1 1 calc R
H42C H 0.7674 0.4830 0.8906 0.235 Uiso 1 1 calc R
C43 C 0.6124(3) 0.7349(6) 0.6217(2) 0.056(2) Uani 1 1 d .
C44 C 0.5998(3) 0.6299(8) 0.6221(3) 0.069(2) Uani 1 1 d .
C45 C 0.6361(4) 0.5601(7) 0.6373(3) 0.076(3) Uani 1 1 d .
C46 C 0.6195(5) 0.4430(9) 0.6431(4) 0.089(3) Uani 1 1 d .
C47 C 0.6315(9) 0.3848(12) 0.6051(6) 0.153(8) Uani 1 1 d .
C48 C 0.6187(8) 0.2694(13) 0.6034(6) 0.176(8) Uani 1 1 d DU
C49 C 0.5635(4) 0.8991(10) 0.6098(5) 0.125(5) Uani 1 1 d .
H49A H 0.5715 0.9118 0.6398 0.187 Uiso 1 1 calc R
H49B H 0.5283 0.9266 0.6020 0.187 Uiso 1 1 calc R
H49C H 0.5906 0.9308 0.5928 0.187 Uiso 1 1 calc R
C50 C 0.5634(4) 0.7878(10) 0.6018(3) 0.084(3) Uani 1 1 d .
C51 C 0.5631(5) 0.7482(11) 0.5545(4) 0.116(5) Uani 1 1 d .
H51A H 0.5377 0.7872 0.5365 0.139 Uiso 1 1 calc R
H51B H 0.5991 0.7540 0.5429 0.139 Uiso 1 1 calc R
C52 C 0.5460(5) 0.6406(13) 0.5559(3) 0.125(5) Uani 1 1 d .
H52A H 0.5730 0.5964 0.5436 0.151 Uiso 1 1 calc R
H52B H 0.5112 0.6302 0.5410 0.151 Uiso 1 1 calc R
C53 C 0.5422(4) 0.6240(9) 0.6043(4) 0.084(3) Uani 1 1 d .
H53 H 0.5229 0.5621 0.6121 0.101 Uiso 1 1 calc R
C54 C 0.5170(3) 0.7177(10) 0.6193(3) 0.085(3) Uani 1 1 d .
C55 C 0.4602(4) 0.7456(10) 0.6008(5) 0.133(5) Uani 1 1 d .
H55A H 0.4631 0.7678 0.5716 0.199 Uiso 1 1 calc R
H55B H 0.4452 0.7991 0.6176 0.199 Uiso 1 1 calc R
H55C H 0.4369 0.6873 0.6017 0.199 Uiso 1 1 calc R
C56 C 0.5148(5) 0.7235(16) 0.6679(3) 0.141(5) Uani 1 1 d .
H56A H 0.4906 0.6722 0.6780 0.211 Uiso 1 1 calc R
H56B H 0.5019 0.7891 0.6761 0.211 Uiso 1 1 calc R
H56C H 0.5506 0.7127 0.6804 0.211 Uiso 1 1 calc R
C57 C 0.8071(3) 0.5349(6) 0.7059(3) 0.0542(18) Uani 1 1 d .
C58 C 0.8277(4) 0.4959(7) 0.6678(3) 0.077(3) Uani 1 1 d .
C59 C 0.8212(4) 0.5439(9) 0.6302(4) 0.093(4) Uani 1 1 d .
C60 C 0.8406(7) 0.4950(18) 0.5866(5) 0.178(7) Uani 1 1 d DU
C61 C 0.8896(8) 0.5517(17) 0.5752(5) 0.178(7) Uani 1 1 d DU
C62 C 0.9175(7) 0.5491(19) 0.5328(6) 0.38(2) Uani 1 1 d DU
C63 C 0.8172(5) 0.5009(11) 0.7862(3) 0.116(5) Uani 1 1 d .
H63A H 0.8466 0.5467 0.7932 0.175 Uiso 1 1 calc R
H63B H 0.8190 0.4439 0.8054 0.175 Uiso 1 1 calc R
H63C H 0.7831 0.5352 0.7890 0.175 Uiso 1 1 calc R
C64 C 0.8219(4) 0.4651(7) 0.7413(3) 0.071(3) Uani 1 1 d .
C65 C 0.7842(6) 0.3734(10) 0.7300(5) 0.130(5) Uani 1 1 d .
H65A H 0.7845 0.3256 0.7538 0.156 Uiso 1 1 calc R
H65B H 0.7471 0.3964 0.7246 0.156 Uiso 1 1 calc R
C66 C 0.8053(7) 0.3240(9) 0.6908(6) 0.158(7) Uani 1 1 d .
H66A H 0.7782 0.3232 0.6674 0.190 Uiso 1 1 calc R
H66B H 0.8177 0.2554 0.6966 0.190 Uiso 1 1 calc R
C67 C 0.8536(5) 0.3959(9) 0.6810(4) 0.100(4) Uani 1 1 d .
H67 H 0.8802 0.3689 0.6612 0.120 Uiso 1 1 calc R
C68 C 0.8762(4) 0.4239(8) 0.7255(3) 0.082(3) Uani 1 1 d .
C69 C 0.9011(6) 0.3325(9) 0.7508(4) 0.128(5) Uani 1 1 d .
H69A H 0.9283 0.3005 0.7340 0.192 Uiso 1 1 calc R
H69B H 0.8729 0.2845 0.7567 0.192 Uiso 1 1 calc R
H69C H 0.9175 0.3560 0.7775 0.192 Uiso 1 1 calc R
C70 C 0.9205(4) 0.5040(12) 0.7251(4) 0.112(4) Uani 1 1 d .
H70A H 0.9552 0.4719 0.7220 0.167 Uiso 1 1 calc R
H70B H 0.9208 0.5412 0.7517 0.167 Uiso 1 1 calc R
H70C H 0.9136 0.5496 0.7015 0.167 Uiso 1 1 calc R
C71 C 0.7748(4) 0.8965(8) 0.5980(3) 0.071(2) Uani 1 1 d .
C72 C 0.8047(4) 0.9513(8) 0.6302(3) 0.071(2) Uani 1 1 d .
C73 C 0.8109(3) 0.9180(6) 0.6717(3) 0.059(2) Uani 1 1 d .
C74 C 0.8466(4) 0.9720(7) 0.7041(3) 0.074(3) Uani 1 1 d .
C75 C 0.9086(5) 0.9465(9) 0.7024(4) 0.095(4) Uani 1 1 d .
C76 C 0.9240(4) 0.8391(11) 0.7050(4) 0.096(4) Uani 1 1 d .
C77 C 0.7605(6) 0.9011(12) 0.5161(3) 0.136(5) Uani 1 1 d .
H77A H 0.7217 0.8965 0.5124 0.203 Uiso 1 1 calc R
H77B H 0.7758 0.8342 0.5179 0.203 Uiso 1 1 calc R
H77C H 0.7751 0.9362 0.4921 0.203 Uiso 1 1 calc R
C78 C 0.7745(5) 0.9578(10) 0.5565(3) 0.098(4) Uani 1 1 d .
C79 C 0.7364(5) 1.0451(10) 0.5658(4) 0.108(4) Uani 1 1 d .
H79A H 0.7023 1.0203 0.5765 0.129 Uiso 1 1 calc R
H79B H 0.7289 1.0848 0.5400 0.129 Uiso 1 1 calc R
C80 C 0.7680(6) 1.1114(10) 0.6014(4) 0.125(5) Uani 1 1 d .
H80A H 0.7751 1.1793 0.5909 0.150 Uiso 1 1 calc R
H80B H 0.7477 1.1159 0.6275 0.150 Uiso 1 1 calc R
C81 C 0.8228(5) 1.0500(10) 0.6092(4) 0.099(4) Uani 1 1 d .
H81 H 0.8529 1.0864 0.6238 0.119 Uiso 1 1 calc R
C82 C 0.8337(6) 1.0078(11) 0.5626(4) 0.109(5) Uani 1 1 d .
C83 C 0.8414(6) 1.0960(12) 0.5284(4) 0.136(6) Uani 1 1 d .
H83A H 0.8222 1.1554 0.5372 0.205 Uiso 1 1 calc R
H83B H 0.8273 1.0743 0.5007 0.205 Uiso 1 1 calc R
H83C H 0.8795 1.1115 0.5265 0.205 Uiso 1 1 calc R
C84 C 0.8796(7) 0.9326(17) 0.5594(6) 0.167(8) Uani 1 1 d .
H84A H 0.8757 0.8803 0.5805 0.251 Uiso 1 1 calc R
H84B H 0.9138 0.9666 0.5644 0.251 Uiso 1 1 calc R
H84C H 0.8786 0.9029 0.5312 0.251 Uiso 1 1 calc R
F1 F 0.9214(3) 1.0594(5) 0.8387(2) 0.107(2) Uani 1 1 d .
F2 F 0.8397(3) 1.0990(4) 0.81800(18) 0.0963(18) Uani 1 1 d .
F3 F 0.8916(6) 1.0671(8) 0.9225(3) 0.193(5) Uani 1 1 d .
F4 F 0.8070(5) 1.1129(10) 0.9024(4) 0.210(6) Uani 1 1 d .
F5 F 0.9349(8) 1.2142(17) 0.8882(10) 0.414(18) Uani 1 1 d U
F6 F 0.8671(8) 1.2580(11) 0.9305(4) 0.294(10) Uani 1 1 d .
F7 F 0.8615(10) 1.2711(10) 0.8632(5) 0.299(12) Uani 1 1 d U
F8 F 0.5651(5) 1.0165(14) 0.8939(3) 0.272(10) Uani 1 1 d .
F9 F 0.6409(9) 1.0882(11) 0.9147(5) 0.285(11) Uani 1 1 d U
F10 F 0.6688(6) 0.9306(18) 0.9549(4) 0.353(15) Uani 1 1 d .
F11 F 0.5934(4) 0.8370(9) 0.9170(4) 0.183(5) Uani 1 1 d .
F12 F 0.5870(8) 0.8927(13) 0.9991(5) 0.371(14) Uani 1 1 d DU
F13 F 0.5924(8) 1.0497(12) 0.9821(5) 0.315(11) Uani 1 1 d D
F14 F 0.5260(6) 0.9569(19) 0.9613(5) 0.343(13) Uani 1 1 d D
F15 F 0.6352(4) 0.4378(6) 0.8032(3) 0.160(4) Uani 1 1 d .
F16 F 0.6506(3) 0.5523(7) 0.7562(2) 0.124(3) Uani 1 1 d .
F17 F 0.5514(3) 0.5286(8) 0.8344(3) 0.181(4) Uani 1 1 d .
F18 F 0.5506(4) 0.5150(9) 0.7614(4) 0.200(5) Uani 1 1 d .
F19 F 0.5727(3) 0.7131(9) 0.8323(3) 0.151(3) Uani 1 1 d .
F20 F 0.5047(3) 0.6837(10) 0.7910(3) 0.199(5) Uani 1 1 d U
F21 F 0.5819(3) 0.7149(9) 0.7641(3) 0.141(3) Uani 1 1 d U
F22 F 0.6495(3) 0.4020(5) 0.6747(2) 0.111(2) Uani 1 1 d .
F23 F 0.5689(3) 0.4308(5) 0.6512(3) 0.128(3) Uani 1 1 d .
F24 F 0.6854(5) 0.3963(10) 0.5949(4) 0.221(7) Uani 1 1 d .
F25 F 0.6063(6) 0.4268(9) 0.5700(3) 0.227(7) Uani 1 1 d .
F26 F 0.5691(6) 0.2581(9) 0.6098(8) 0.345(13) Uani 1 1 d D
F27 F 0.6476(9) 0.2233(12) 0.6306(4) 0.302(11) Uani 1 1 d DU
F28 F 0.6313(7) 0.2374(11) 0.5660(4) 0.273(8) Uani 1 1 d DU
F29 F 0.8307(3) 0.9544(5) 0.74395(18) 0.0912(18) Uani 1 1 d .
F30 F 0.8443(4) 1.0755(5) 0.6982(2) 0.118(2) Uani 1 1 d .
F31 F 0.9335(4) 0.9947(8) 0.7365(2) 0.153(4) Uani 1 1 d .
F32 F 0.9279(3) 0.9842(7) 0.6653(2) 0.141(3) Uani 1 1 d .
F33 F 0.9042(3) 0.7954(8) 0.7395(2) 0.132(2) Uani 1 1 d .
F34 F 0.9766(3) 0.8302(9) 0.7080(3) 0.164(4) Uani 1 1 d .
F35 F 0.9052(3) 0.7858(7) 0.6714(3) 0.133(2) Uani 1 1 d .
F36 F 0.8099(5) 0.5376(14) 0.5517(3) 0.268(9) Uani 1 1 d .
F37 F 0.8479(5) 0.4049(8) 0.5872(3) 0.173(5) Uani 1 1 d .
F38 F 0.8933(5) 0.6682(8) 0.5814(5) 0.223(7) Uani 1 1 d .
F39 F 0.9296(4) 0.5128(11) 0.6087(3) 0.194(5) Uani 1 1 d U
F40 F 0.8937(8) 0.592(2) 0.5027(6) 0.44(2) Uani 1 1 d D
F41 F 0.9127(11) 0.4512(14) 0.5321(7) 0.374(14) Uani 1 1 d D
F42 F 0.9666(6) 0.578(2) 0.5391(4) 0.390(16) Uani 1 1 d DU
O1W O 0.7911(2) 0.7613(4) 0.77527(16) 0.0594(14) Uani 1 1 d .
O1 O 0.82705(19) 0.7245(5) 0.86077(17) 0.0620(13) Uani 1 1 d .
O2 O 0.8008(2) 0.9284(4) 0.84437(18) 0.0619(14) Uani 1 1 d .
O3 O 0.7002(2) 0.8896(4) 0.78520(17) 0.0616(14) Uani 1 1 d .
O4 O 0.6880(3) 0.8885(6) 0.87366(19) 0.082(2) Uani 1 1 d .
O5 O 0.7324(2) 0.7013(6) 0.89714(17) 0.0775(17) Uani 1 1 d .
O6 O 0.6942(2) 0.6713(4) 0.81257(17) 0.0593(14) Uani 1 1 d .
O2W O 0.6889(2) 0.7468(4) 0.72118(18) 0.0634(15) Uani 1 1 d .
O7 O 0.6559(2) 0.7743(4) 0.6320(2) 0.0681(17) Uani 1 1 d .
O8 O 0.6854(2) 0.5768(4) 0.6499(2) 0.0681(16) Uani 1 1 d .
O11 O 0.7523(2) 0.8125(5) 0.60103(17) 0.0744(17) Uani 1 1 d .
O12 O 0.7894(2) 0.8369(4) 0.68636(15) 0.0501(12) Uani 1 1 d .
O9 O 0.7800(2) 0.6162(4) 0.71021(17) 0.0584(14) Uani 1 1 d .
O10 O 0.7961(2) 0.6286(5) 0.62304(19) 0.0742(17) Uani 1 1 d .
Yb1 Yb 0.746537(12) 0.79644(2) 0.838196(10) 0.05445(9) Uani 1 1 d .
Yb2 Yb 0.736219(12) 0.71389(2) 0.658243(10) 0.05411(9) Uani 1 1 d .

loop_
_atom_site_aniso_label
_atom_site_aniso_U_11
_atom_site_aniso_U_22
_atom_site_aniso_U_33
_atom_site_aniso_U_23
_atom_site_aniso_U_13
_atom_site_aniso_U_12
C1 0.053(5) 0.080(7) 0.052(4) 0.007(4) 0.006(4) 0.000(4)
C2 0.054(5) 0.058(5) 0.058(5) 0.003(4) -0.001(4) -0.003(4)
C3 0.062(6) 0.066(6) 0.051(5) -0.002(4) 0.011(4) -0.011(4)
C4 0.079(7) 0.055(6) 0.088(7) 0.003(5) -0.006(5) -0.004(4)
C5 0.146(13) 0.098(10) 0.085(8) -0.007(7) -0.008(8) 0.011(9)
C6 0.275(19) 0.054(9) 0.21(2) -0.033(10) 0.030(17) -0.022(14)
C7 0.087(7) 0.078(7) 0.090(7) 0.024(5) -0.015(5) 0.019(5)
C8 0.041(4) 0.061(5) 0.088(6) 0.003(5) -0.004(4) 0.010(4)
C9 0.065(5) 0.106(7) 0.090(6) -0.023(6) 0.001(4) 0.009(6)
C10 0.057(5) 0.120(10) 0.098(7) 0.015(6) 0.016(5) -0.010(5)
C11 0.035(4) 0.091(7) 0.093(6) -0.024(5) -0.008(4) -0.001(4)
C12 0.068(5) 0.088(7) 0.071(5) 0.002(5) -0.016(4) 0.016(5)
C13 0.072(7) 0.140(12) 0.156(11) -0.039(8) -0.048(7) 0.018(6)
C14 0.129(9) 0.158(12) 0.069(6) 0.006(7) -0.011(6) 0.035(9)
C15 0.045(4) 0.055(5) 0.084(6) -0.002(4) -0.001(4) 0.009(4)
C16 0.064(5) 0.079(6) 0.061(5) -0.006(5) 0.003(4) 0.006(5)
C17 0.065(6) 0.110(8) 0.067(6) -0.001(5) 0.022(5) 0.030(5)
C18 0.26(2) 0.103(9) 0.117(11) -0.001(7) 0.014(11) 0.081(11)
C19 0.144(11) 0.212(14) 0.092(7) -0.009(7) 0.029(7) 0.021(10)
C20 0.212(13) 0.199(12) 0.180(12) 0.009(8) 0.015(9) 0.022(9)
C21 0.151(11) 0.098(9) 0.086(8) 0.016(6) 0.035(7) 0.052(8)
C22 0.080(7) 0.060(6) 0.081(6) 0.012(5) 0.017(5) 0.025(5)
C23 0.085(7) 0.085(7) 0.088(7) -0.004(5) -0.021(6) 0.018(5)
C24 0.047(6) 0.145(11) 0.117(9) 0.005(8) -0.006(6) 0.022(6)
C25 0.104(8) 0.069(6) 0.092(7) -0.017(5) 0.012(6) 0.038(6)
C26 0.117(9) 0.053(6) 0.111(9) 0.013(6) -0.006(7) 0.020(6)
C27 0.192(13) 0.062(7) 0.133(10) 0.035(7) -0.018(9) 0.028(9)
C28 0.140(13) 0.119(14) 0.219(18) 0.022(11) -0.054(12) -0.043(9)
C29 0.064(5) 0.083(7) 0.074(6) 0.033(5) 0.012(4) 0.005(5)
C30 0.099(7) 0.055(6) 0.072(6) 0.023(5) 0.020(5) -0.001(5)
C31 0.052(5) 0.061(6) 0.082(6) 0.006(5) 0.014(4) -0.011(4)
C32 0.087(8) 0.068(7) 0.100(9) 0.000(6) 0.009(6) -0.007(5)
C33 0.144(11) 0.212(14) 0.092(7) -0.009(7) 0.029(7) 0.021(10)
C34 0.162(10) 0.76(6) 0.24(2) 0.29(3) 0.123(13) 0.20(2)
C35 0.151(12) 0.215(18) 0.072(7) 0.078(9) -0.002(8) 0.004(11)
C36 0.105(9) 0.111(10) 0.091(8) 0.045(7) 0.025(7) 0.013(7)
C37 0.133(13) 0.167(15) 0.099(9) 0.055(10) 0.015(9) -0.016(11)
C38 0.101(10) 0.207(17) 0.116(11) 0.091(12) 0.032(9) -0.032(11)
C39 0.156(13) 0.091(9) 0.121(10) 0.047(8) 0.050(10) -0.023(8)
C40 0.151(14) 0.145(15) 0.154(14) 0.090(12) 0.030(11) 0.038(11)
C41 0.27(2) 0.145(15) 0.119(11) 0.075(11) 0.028(13) -0.012(15)
C42 0.196(17) 0.122(12) 0.154(13) 0.067(10) 0.052(12) 0.064(11)
C43 0.035(4) 0.067(6) 0.067(5) 0.007(4) -0.003(3) 0.008(3)
C44 0.046(5) 0.085(7) 0.074(6) -0.013(5) -0.014(4) 0.002(5)
C45 0.063(6) 0.055(6) 0.109(8) 0.002(5) -0.012(5) -0.008(4)
C46 0.081(8) 0.087(8) 0.098(8) -0.002(7) -0.014(6) -0.007(6)
C47 0.22(2) 0.085(11) 0.150(15) -0.018(10) -0.102(15) -0.001(12)
C48 0.22(2) 0.088(15) 0.215(16) -0.048(12) -0.071(14) -0.001(13)
C49 0.059(7) 0.114(11) 0.198(14) 0.001(10) -0.039(8) 0.031(6)
C50 0.065(6) 0.087(8) 0.098(7) 0.036(7) -0.011(5) 0.014(6)
C51 0.098(9) 0.139(12) 0.109(9) 0.059(8) -0.028(7) 0.002(7)
C52 0.099(9) 0.207(17) 0.068(7) -0.036(9) -0.019(6) 0.031(10)
C53 0.053(5) 0.085(7) 0.112(8) -0.004(6) -0.014(5) 0.007(5)
C54 0.050(5) 0.107(7) 0.099(7) -0.019(7) -0.005(4) -0.006(6)
C55 0.056(6) 0.122(11) 0.219(15) -0.012(9) -0.019(8) 0.003(6)
C56 0.090(8) 0.240(16) 0.094(8) -0.012(11) 0.020(6) 0.007(11)
C57 0.054(5) 0.046(5) 0.063(5) -0.003(4) 0.001(4) 0.002(3)
C58 0.095(7) 0.058(6) 0.075(6) -0.013(5) -0.021(5) 0.032(5)
C59 0.091(7) 0.090(8) 0.095(8) -0.045(6) -0.013(6) 0.040(6)
C60 0.192(13) 0.265(18) 0.081(7) 0.023(9) 0.057(7) 0.123(14)
C61 0.192(13) 0.265(18) 0.081(7) 0.023(9) 0.057(7) 0.123(14)
C62 0.162(10) 0.76(6) 0.24(2) 0.29(3) 0.123(13) 0.20(2)
C63 0.123(10) 0.139(12) 0.087(8) 0.045(8) 0.008(7) 0.056(8)
C64 0.077(6) 0.054(5) 0.081(6) 0.012(5) 0.001(5) 0.017(4)
C65 0.127(11) 0.082(9) 0.178(14) 0.037(9) -0.044(10) -0.023(8)
C66 0.209(17) 0.035(7) 0.223(18) -0.028(8) -0.087(14) -0.002(7)
C67 0.130(10) 0.073(8) 0.097(8) -0.008(6) 0.004(7) 0.051(7)
C68 0.078(7) 0.073(7) 0.095(8) 0.013(5) 0.010(5) 0.037(5)
C69 0.159(12) 0.095(10) 0.129(10) 0.012(7) -0.007(9) 0.073(8)
C70 0.065(7) 0.149(12) 0.120(10) 0.027(9) -0.006(6) 0.004(7)
C71 0.067(6) 0.081(7) 0.066(6) 0.022(5) 0.011(4) 0.001(5)
C72 0.066(6) 0.073(6) 0.072(6) 0.002(5) 0.000(5) 0.002(4)
C73 0.063(5) 0.056(5) 0.060(5) 0.004(4) 0.002(4) 0.002(4)
C74 0.089(7) 0.059(6) 0.075(6) -0.005(5) 0.011(5) -0.020(5)
C75 0.081(7) 0.079(8) 0.123(10) 0.012(6) -0.025(7) -0.038(6)
C76 0.058(6) 0.140(12) 0.091(8) 0.019(7) -0.005(5) -0.006(6)
C77 0.174(14) 0.152(13) 0.079(8) 0.022(8) -0.022(8) -0.033(11)
C78 0.102(8) 0.114(10) 0.077(7) 0.042(6) -0.005(6) -0.012(7)
C79 0.110(9) 0.107(9) 0.106(9) 0.038(7) 0.000(7) 0.026(7)
C80 0.172(13) 0.090(9) 0.113(10) 0.048(7) 0.003(9) 0.004(9)
C81 0.112(9) 0.091(8) 0.095(8) 0.025(6) -0.005(7) -0.019(7)
C82 0.141(12) 0.113(10) 0.071(7) 0.040(7) -0.002(7) -0.050(9)
C83 0.167(14) 0.141(14) 0.101(9) 0.035(9) 0.002(9) -0.052(11)
C84 0.106(12) 0.25(2) 0.147(15) -0.032(15) 0.056(11) -0.022(14)
F1 0.087(4) 0.078(4) 0.156(6) -0.005(4) 0.025(4) -0.019(3)
F2 0.130(5) 0.061(4) 0.097(4) 0.014(3) -0.012(4) -0.014(3)
F3 0.320(15) 0.123(7) 0.128(7) -0.048(6) -0.094(8) 0.052(8)
F4 0.195(11) 0.210(12) 0.233(12) -0.108(10) 0.106(10) -0.035(9)
F5 0.290(18) 0.217(19) 0.74(5) -0.22(3) 0.13(3) -0.128(19)
F6 0.46(2) 0.222(17) 0.190(11) -0.119(11) -0.075(13) 0.110(15)
F7 0.62(4) 0.091(10) 0.183(12) -0.006(7) 0.021(16) -0.018(14)
F8 0.254(13) 0.43(2) 0.135(8) 0.074(11) 0.062(8) 0.240(16)
F9 0.46(3) 0.180(12) 0.227(14) -0.106(11) 0.187(17) -0.059(14)
F10 0.212(12) 0.69(4) 0.155(9) -0.231(17) -0.097(9) 0.243(19)
F11 0.181(9) 0.179(11) 0.195(10) -0.013(8) 0.096(8) -0.035(7)
F12 0.51(3) 0.37(2) 0.242(15) 0.147(15) 0.193(18) 0.21(2)
F13 0.49(3) 0.31(2) 0.153(11) -0.011(12) 0.106(15) 0.15(2)
F14 0.219(16) 0.54(4) 0.267(17) 0.03(2) -0.022(12) 0.14(2)
F15 0.225(10) 0.056(5) 0.196(9) 0.001(5) -0.030(7) -0.040(5)
F16 0.141(7) 0.144(7) 0.088(5) -0.039(4) 0.025(4) -0.051(5)
F17 0.109(6) 0.213(10) 0.222(10) 0.109(8) 0.006(6) -0.067(6)
F18 0.142(8) 0.229(12) 0.225(10) -0.048(9) -0.073(7) -0.091(8)
F19 0.136(6) 0.179(8) 0.137(6) 0.001(7) 0.019(5) 0.071(7)
F20 0.063(4) 0.283(15) 0.250(10) 0.099(10) 0.001(5) 0.003(6)
F21 0.103(5) 0.160(7) 0.159(7) 0.042(7) -0.010(4) -0.017(6)
F22 0.156(6) 0.073(4) 0.103(4) 0.024(3) -0.025(4) -0.017(4)
F23 0.085(4) 0.088(5) 0.212(8) 0.027(5) 0.022(5) -0.031(3)
F24 0.214(11) 0.235(14) 0.220(12) -0.143(11) 0.121(10) -0.076(11)
F25 0.398(19) 0.165(10) 0.111(6) -0.046(6) -0.084(9) 0.086(11)
F26 0.275(17) 0.114(10) 0.65(4) -0.126(15) 0.06(2) -0.074(11)
F27 0.55(3) 0.126(10) 0.225(13) -0.030(10) -0.099(15) 0.103(15)
F28 0.45(2) 0.152(11) 0.216(12) -0.079(10) -0.057(13) 0.016(13)
F29 0.128(5) 0.082(4) 0.064(3) -0.004(3) 0.013(3) -0.025(3)
F30 0.186(7) 0.063(4) 0.103(5) -0.001(3) -0.017(5) -0.037(4)
F31 0.153(7) 0.187(9) 0.116(6) 0.008(5) -0.032(5) -0.095(7)
F32 0.106(5) 0.213(9) 0.104(5) 0.045(5) 0.012(4) -0.071(5)
F33 0.114(5) 0.160(7) 0.124(5) 0.052(6) 0.011(4) -0.005(6)
F34 0.070(4) 0.245(12) 0.175(7) 0.008(7) -0.011(4) 0.010(5)
F35 0.115(5) 0.143(7) 0.140(6) -0.011(6) -0.005(4) 0.031(5)
F36 0.246(13) 0.46(2) 0.097(6) -0.136(10) -0.075(7) 0.185(14)
F37 0.252(12) 0.139(8) 0.127(7) -0.058(6) -0.008(7) 0.085(8)
F38 0.192(10) 0.132(9) 0.357(18) 0.043(9) 0.157(11) 0.023(7)
F39 0.156(8) 0.310(14) 0.118(6) 0.011(7) 0.024(5) 0.093(9)
F40 0.37(3) 0.71(5) 0.239(17) 0.16(2) 0.041(17) 0.27(3)
F41 0.58(4) 0.29(2) 0.26(2) -0.020(17) 0.09(2) 0.10(3)
F42 0.256(16) 0.72(5) 0.206(14) 0.17(2) 0.154(13) 0.12(2)
O1W 0.054(3) 0.074(4) 0.051(3) 0.004(2) 0.016(2) 0.005(2)
O1 0.044(3) 0.054(3) 0.087(4) 0.019(3) -0.008(2) 0.010(3)
O2 0.054(3) 0.048(3) 0.084(4) -0.001(3) -0.006(3) -0.012(2)
O3 0.061(3) 0.067(4) 0.057(3) 0.012(3) 0.008(3) 0.019(3)
O4 0.078(4) 0.105(5) 0.063(4) -0.001(4) 0.015(3) 0.048(4)
O5 0.083(4) 0.087(5) 0.063(3) 0.025(4) -0.006(3) -0.006(4)
O6 0.044(3) 0.065(4) 0.069(4) 0.000(3) 0.005(2) -0.016(2)
O2W 0.046(3) 0.072(4) 0.073(3) 0.000(3) 0.017(2) 0.006(2)
O7 0.033(3) 0.061(4) 0.109(4) 0.022(3) -0.014(3) 0.005(2)
O8 0.047(3) 0.042(3) 0.115(5) 0.000(3) -0.012(3) -0.005(2)
O11 0.074(4) 0.087(5) 0.062(3) 0.023(3) -0.010(3) -0.021(3)
O12 0.048(3) 0.045(3) 0.057(3) 0.008(2) -0.005(2) -0.013(2)
O9 0.055(3) 0.054(4) 0.066(3) 0.008(3) 0.002(3) 0.013(2)
O10 0.062(4) 0.091(5) 0.070(4) -0.009(3) 0.013(3) 0.021(3)
Yb1 0.04421(17) 0.0579(2) 0.06119(19) 0.00861(16) 0.00138(12) 0.00169(15)
Yb2 0.04217(16) 0.05415(19) 0.0657(2) 0.00529(17) -0.00250(13) -0.00085(15)

loop_
_atom_type_symbol
_atom_type_description
_atom_type_scat_dispersion_real
_atom_type_scat_dispersion_imag
_atom_type_scat_source
C C 0.0033 0.0016 'International Tables Vol C Tables 4.2.6.8 and 6.1.1.4'
H H 0.0000 0.0000 'International Tables Vol C Tables 4.2.6.8 and 6.1.1.4'
N N 0.0061 0.0033 'International Tables Vol C Tables 4.2.6.8 and 6.1.1.4'
O O 0.0106 0.0060 'International Tables Vol C Tables 4.2.6.8 and 6.1.1.4'
F F 0.0171 0.0103 'International Tables Vol C Tables 4.2.6.8 and 6.1.1.4'
Yb Yb -0.3850 5.5486 'International Tables Vol C Tables 4.2.6.8 and 6.1.1.4'

loop_
_geom_angle_atom_site_label_1
_geom_angle_atom_site_label_2
_geom_angle_atom_site_label_3
_geom_angle
O1 C1 C2 127.5(8)
O1 C1 C8 124.2(8)
C2 C1 C8 108.3(8)
C3 C2 C1 121.8(8)
C3 C2 C11 133.5(8)
C1 C2 C11 104.6(8)
O2 C3 C2 126.2(8)
O2 C3 C4 112.4(8)
C2 C3 C4 121.1(8)
F1 C4 F2 107.1(9)
F1 C4 C3 109.9(8)
F2 C4 C3 109.8(8)
F1 C4 C5 109.8(10)
F2 C4 C5 107.2(9)
C3 C4 C5 112.8(9)
F3 C5 F4 109.9(15)
F3 C5 C6 105.1(17)
F4 C5 C6 109.5(15)
F3 C5 C4 106.9(11)
F4 C5 C4 112.0(12)
C6 C5 C4 113.2(14)
F7 C6 F5 113(3)
F7 C6 F6 108(2)
F5 C6 F6 109(3)
F7 C6 C5 117(3)
F5 C6 C5 107(2)
F6 C6 C5 102.7(18)
C8 C7 H7A 109.5
C8 C7 H7B 109.5
H7A C7 H7B 109.5
C8 C7 H7C 109.5
H7A C7 H7C 109.5
H7B C7 H7C 109.5
C1 C8 C7 115.5(7)
C1 C8 C9 104.4(7)
C7 C8 C9 115.4(9)
C1 C8 C12 99.8(7)
C7 C8 C12 118.4(8)
C9 C8 C12 100.8(7)
C8 C9 C10 104.7(8)
C8 C9 H9A 110.8
C10 C9 H9A 110.8
C8 C9 H9B 110.8
C10 C9 H9B 110.8
H9A C9 H9B 108.9
C9 C10 C11 104.1(8)
C9 C10 H10A 110.9
C11 C10 H10A 110.9
C9 C10 H10B 110.9
C11 C10 H10B 110.9
H10A C10 H10B 108.9
C2 C11 C10 105.0(7)
C2 C11 C12 101.1(7)
C10 C11 C12 99.5(8)
C2 C11 H11 116.3
C10 C11 H11 116.3
C12 C11 H11 116.3
C13 C12 C14 106.4(8)
C13 C12 C11 116.7(9)
C14 C12 C11 111.6(9)
C13 C12 C8 114.4(9)
C14 C12 C8 113.6(9)
C11 C12 C8 94.2(6)
C12 C13 H13A 109.5
C12 C13 H13B 109.5
H13A C13 H13B 109.5
C12 C13 H13C 109.5
H13A C13 H13C 109.5
H13B C13 H13C 109.5
C12 C14 H14A 109.5
C12 C14 H14B 109.5
H14A C14 H14B 109.5
C12 C14 H14C 109.5
H14A C14 H14C 109.5
H14B C14 H14C 109.5
O3 C15 C16 128.7(9)
O3 C15 C22 125.4(8)
C16 C15 C22 105.8(7)
C17 C16 C15 122.3(9)
C17 C16 C25 131.9(9)
C15 C16 C25 105.8(8)
O4 C17 C16 125.5(8)
O4 C17 C18 112.1(9)
C16 C17 C18 122.3(10)
F9 C18 C19 123.2(19)
F9 C18 C17 112.4(18)
C19 C18 C17 118.2(14)
F9 C18 F8 99.4(15)
C19 C18 F8 89.8(17)
C17 C18 F8 106.4(13)
F10 C19 C20 112.8(15)
F10 C19 C18 88.3(18)
C20 C19 C18 117.6(19)
F10 C19 F11 119.3(18)
C20 C19 F11 110.3(17)
C18 C19 F11 107.2(14)
F12 C20 F13 115(2)
F12 C20 F14 108.0(18)
F13 C20 F14 112.6(19)
F12 C20 C19 98.0(18)
F13 C20 C19 105(2)
F14 C20 C19 118(2)
C22 C21 H21A 109.5
C22 C21 H21B 109.5
H21A C21 H21B 109.5
C22 C21 H21C 109.5
H21A C21 H21C 109.5
H21B C21 H21C 109.5
C15 C22 C26 101.0(8)
C15 C22 C21 114.7(8)
C26 C22 C21 121.8(9)
C15 C22 C23 104.0(8)
C26 C22 C23 99.4(8)
C21 C22 C23 113.4(10)
C24 C23 C22 104.9(8)
C24 C23 H23A 110.8
C22 C23 H23A 110.8
C24 C23 H23B 110.8
C22 C23 H23B 110.8
H23A C23 H23B 108.8
C25 C24 C23 103.2(8)
C25 C24 H24A 111.1
C23 C24 H24A 111.1
C25 C24 H24B 111.1
C23 C24 H24B 111.1
H24A C24 H24B 109.1
C24 C25 C26 101.8(9)
C24 C25 C16 108.2(9)
C26 C25 C16 99.3(8)
C24 C25 H25 115.2
C26 C25 H25 115.2
C16 C25 H25 115.2
C22 C26 C25 94.2(8)
C22 C26 C28 111.4(11)
C25 C26 C28 113.1(11)
C22 C26 C27 114.5(10)
C25 C26 C27 112.1(10)
C28 C26 C27 110.7(11)
C26 C27 H27A 109.5
C26 C27 H27B 109.5
H27A C27 H27B 109.5
C26 C27 H27C 109.5
H27A C27 H27C 109.5
H27B C27 H27C 109.5
C26 C28 H28A 109.5
C26 C28 H28B 109.5
H28A C28 H28B 109.5
C26 C28 H28C 109.5
H28A C28 H28C 109.5
H28B C28 H28C 109.5
O5 C29 C30 126.4(8)
O5 C29 C36 126.0(11)
C30 C29 C36 107.5(10)
C31 C30 C29 123.1(9)
C31 C30 C39 133.9(11)
C29 C30 C39 103.0(10)
O6 C31 C30 126.7(9)
O6 C31 C32 111.1(8)
C30 C31 C32 122.2(9)
F15 C32 F16 106.2(10)
F15 C32 C33 105.9(14)
F16 C32 C33 103.9(11)
F15 C32 C31 111.7(10)
F16 C32 C31 109.8(8)
C33 C32 C31 118.4(12)
F18 C33 C34 111(3)
F18 C33 C32 111.0(15)
C34 C33 C32 120(2)
F18 C33 F17 109.2(17)
C34 C33 F17 97.3(15)
C32 C33 F17 107.2(14)
F19 C34 F21 108(5)
F19 C34 F20 105(3)
F21 C34 F20 105.9(19)
F19 C34 C33 115(2)
F21 C34 C33 107(3)
F20 C34 C33 116(5)
C36 C35 H35A 109.5
C36 C35 H35B 109.5
H35A C35 H35B 109.5
C36 C35 H35C 109.5
H35A C35 H35C 109.5
H35B C35 H35C 109.5
C29 C36 C37 104.1(10)
C29 C36 C35 113.7(11)
C37 C36 C35 115.1(13)
C29 C36 C40 102.0(11)
C37 C36 C40 101.6(13)
C35 C36 C40 118.4(12)
C38 C37 C36 107.0(15)
C38 C37 H37A 110.3
C36 C37 H37A 110.3
C38 C37 H37B 110.3
C36 C37 H37B 110.3
H37A C37 H37B 108.6
C37 C38 C39 101.3(13)
C37 C38 H38A 111.5
C39 C38 H38A 111.5
C37 C38 H38B 111.5
C39 C38 H38B 111.5
H38A C38 H38B 109.3
C40 C39 C30 102.0(11)
C40 C39 C38 102.5(13)
C30 C39 C38 102.2(11)
C40 C39 H39 116.0
C30 C39 H39 116.0
C38 C39 H39 116.0
C42 C40 C39 111.4(15)
C42 C40 C36 111.4(14)
C39 C40 C36 92.6(11)
C42 C40 C41 109.7(13)
C39 C40 C41 114.4(15)
C36 C40 C41 116.3(14)
C40 C42 H42A 109.5
C40 C42 H42B 109.5
H42A C42 H42B 109.5
C40 C42 H42C 109.5
H42A C42 H42C 109.5
H42B C42 H42C 109.5
O7 C43 C44 126.9(7)
O7 C43 C50 126.3(9)
C44 C43 C50 106.5(8)
C45 C44 C43 121.6(8)
C45 C44 C53 133.9(10)
C43 C44 C53 104.5(8)
O8 C45 C44 126.5(9)
O8 C45 C46 111.9(8)
C44 C45 C46 121.6(9)
F23 C46 F22 108.6(11)
F23 C46 C47 108.6(12)
F22 C46 C47 105.4(11)
F23 C46 C45 113.1(9)
F22 C46 C45 109.7(8)
C47 C46 C45 111.1(12)
F25 C47 F24 100.7(19)
F25 C47 C46 109.9(15)
F24 C47 C46 110.6(12)
F25 C47 C48 106.7(12)
F24 C47 C48 107.1(17)
C46 C47 C48 120.0(18)
F27 C48 F26 111.8(18)
F27 C48 F28 107.8(15)
F26 C48 F28 111.7(15)
F27 C48 C47 110.2(15)
F26 C48 C47 107.9(16)
F28 C48 C47 107.3(17)
C50 C49 H49A 109.5
C50 C49 H49B 109.5
H49A C49 H49B 109.5
C50 C49 H49C 109.5
H49A C49 H49C 109.5
H49B C49 H49C 109.5
C49 C50 C43 113.0(9)
C49 C50 C51 119.2(10)
C43 C50 C51 102.2(9)
C49 C50 C54 121.1(10)
C43 C50 C54 99.4(8)
C51 C50 C54 98.6(10)
C52 C51 C50 106.5(10)
C52 C51 H51A 110.4
C50 C51 H51A 110.4
C52 C51 H51B 110.4
C50 C51 H51B 110.4
H51A C51 H51B 108.6
C51 C52 C53 101.2(10)
C51 C52 H52A 111.5
C53 C52 H52A 111.5
C51 C52 H52B 111.5
C53 C52 H52B 111.5
H52A C52 H52B 109.3
C54 C53 C44 103.9(8)
C54 C53 C52 103.6(10)
C44 C53 C52 105.5(9)
C54 C53 H53 114.2
C44 C53 H53 114.2
C52 C53 H53 114.2
C53 C54 C56 113.0(12)
C53 C54 C55 118.1(9)
C56 C54 C55 107.4(9)
C53 C54 C50 93.8(8)
C56 C54 C50 111.5(9)
C55 C54 C50 112.8(10)
C54 C55 H55A 109.5
C54 C55 H55B 109.5
H55A C55 H55B 109.5
C54 C55 H55C 109.5
H55A C55 H55C 109.5
H55B C55 H55C 109.5
C54 C56 H56A 109.5
C54 C56 H56B 109.5
H56A C56 H56B 109.5
C54 C56 H56C 109.5
H56A C56 H56C 109.5
H56B C56 H56C 109.5
O9 C57 C58 127.2(8)
O9 C57 C64 124.3(8)
C58 C57 C64 108.4(7)
C59 C58 C57 122.0(8)
C59 C58 C67 133.4(9)
C57 C58 C67 104.5(9)
O10 C59 C58 127.2(9)
O10 C59 C60 111.1(11)
C58 C59 C60 121.6(11)
F37 C60 F36 118.8(18)
F37 C60 C61 112.6(16)
F36 C60 C61 91.9(15)
F37 C60 C59 115.8(14)
F36 C60 C59 108.9(12)
C61 C60 C59 105.6(15)
C60 C61 F39 100.5(14)
C60 C61 C62 126.8(17)
F39 C61 C62 106.9(13)
C60 C61 F38 121.4(13)
F39 C61 F38 102.6(16)
C62 C61 F38 96.0(16)
F40 C62 F42 113.6(17)
F40 C62 F41 114.1(19)
F42 C62 F41 112.9(18)
F40 C62 C61 116.0(18)
F42 C62 C61 108.4(17)
F41 C62 C61 89.7(17)
C64 C63 H63A 109.5
C64 C63 H63B 109.5
H63A C63 H63B 109.5
C64 C63 H63C 109.5
H63A C63 H63C 109.5
H63B C63 H63C 109.5
C57 C64 C63 118.8(8)
C57 C64 C68 100.2(8)
C63 C64 C68 120.6(9)
C57 C64 C65 100.8(8)
C63 C64 C65 113.3(11)
C68 C64 C65 99.8(10)
C66 C65 C64 107.6(12)
C66 C65 H65A 110.2
C64 C65 H65A 110.2
C66 C65 H65B 110.2
C64 C65 H65B 110.2
H65A C65 H65B 108.5
C65 C66 C67 100.5(9)
C65 C66 H66A 111.7
C67 C66 H66A 111.7
C65 C66 H66B 111.7
C67 C66 H66B 111.7
H66A C66 H66B 109.4
C58 C67 C68 99.9(8)
C58 C67 C66 105.4(10)
C68 C67 C66 103.2(11)
C58 C67 H67 115.5
C68 C67 H67 115.5
C66 C67 H67 115.5
C70 C68 C67 113.8(10)
C70 C68 C64 112.8(9)
C67 C68 C64 94.7(8)
C70 C68 C69 105.9(10)
C67 C68 C69 113.5(9)
C64 C68 C69 116.3(10)
C68 C69 H69A 109.5
C68 C69 H69B 109.5
H69A C69 H69B 109.5
C68 C69 H69C 109.5
H69A C69 H69C 109.5
H69B C69 H69C 109.5
C68 C70 H70A 109.5
C68 C70 H70B 109.5
H70A C70 H70B 109.5
C68 C70 H70C 109.5
H70A C70 H70C 109.5
H70B C70 H70C 109.5
O11 C71 C72 128.4(8)
O11 C71 C78 123.2(9)
C72 C71 C78 108.4(9)
C73 C72 C71 122.8(9)
C73 C72 C81 130.6(9)
C71 C72 C81 106.5(9)
O12 C73 C72 124.7(8)
O12 C73 C74 113.4(7)
C72 C73 C74 121.9(8)
F29 C74 F30 106.5(8)
F29 C74 C73 111.1(8)
F30 C74 C73 111.2(8)
F29 C74 C75 108.2(9)
F30 C74 C75 104.2(8)
C73 C74 C75 115.1(9)
F32 C75 F31 109.3(8)
F32 C75 C76 107.6(12)
F31 C75 C76 107.5(11)
F32 C75 C74 108.6(9)
F31 C75 C74 106.6(11)
C76 C75 C74 117.1(8)
F34 C76 F33 107.2(10)
F34 C76 F35 109.2(11)
F33 C76 F35 106.2(11)
F34 C76 C75 110.2(11)
F33 C76 C75 111.2(12)
F35 C76 C75 112.7(10)
C78 C77 H77A 109.5
C78 C77 H77B 109.5
H77A C77 H77B 109.5
C78 C77 H77C 109.5
H77A C77 H77C 109.5
H77B C77 H77C 109.5
C77 C78 C79 114.5(11)
C77 C78 C71 116.2(11)
C79 C78 C71 103.2(9)
C77 C78 C82 119.3(11)
C79 C78 C82 103.1(11)
C71 C78 C82 98.0(8)
C78 C79 C80 105.1(10)
C78 C79 H79A 110.7
C80 C79 H79A 110.7
C78 C79 H79B 110.7
C80 C79 H79B 110.7
H79A C79 H79B 108.8
C81 C80 C79 102.6(11)
C81 C80 H80A 111.2
C79 C80 H80A 111.2
C81 C80 H80B 111.2
C79 C80 H80B 111.2
H80A C80 H80B 109.2
C72 C81 C80 104.1(9)
C72 C81 C82 98.7(9)
C80 C81 C82 102.0(10)
C72 C81 H81 116.5
C80 C81 H81 116.5
C82 C81 H81 116.5
C84 C82 C81 116.3(11)
C84 C82 C83 109.2(13)
C81 C82 C83 112.5(12)
C84 C82 C78 113.5(13)
C81 C82 C78 94.2(10)
C83 C82 C78 110.5(10)
C82 C83 H83A 109.5
C82 C83 H83B 109.5
H83A C83 H83B 109.5
C82 C83 H83C 109.5
H83A C83 H83C 109.5
H83B C83 H83C 109.5
C82 C84 H84A 109.5
C82 C84 H84B 109.5
H84A C84 H84B 109.5
C82 C84 H84C 109.5
H84A C84 H84C 109.5
H84B C84 H84C 109.5
C1 O1 Yb1 131.1(6)
C3 O2 Yb1 135.2(5)
C15 O3 Yb1 129.8(6)
C17 O4 Yb1 136.7(6)
C29 O5 Yb1 133.2(6)
C31 O6 Yb1 133.2(6)
C43 O7 Yb2 133.9(6)
C45 O8 Yb2 134.6(5)
C71 O11 Yb2 131.8(6)
C73 O12 Yb2 134.9(5)
C57 O9 Yb2 129.1(5)
C59 O10 Yb2 133.4(7)
O2 Yb1 O4 85.7(3)
O2 Yb1 O6 164.0(2)
O4 Yb1 O6 102.0(2)
O2 Yb1 O5 118.6(2)
O4 Yb1 O5 77.2(3)
O6 Yb1 O5 77.0(2)
O2 Yb1 O1 77.6(2)
O4 Yb1 O1 130.4(2)
O6 Yb1 O1 106.6(2)
O5 Yb1 O1 71.0(2)
O2 Yb1 O1W 86.0(2)
O4 Yb1 O1W 150.0(2)
O6 Yb1 O1W 80.40(19)
O5 Yb1 O1W 131.5(2)
O1 Yb1 O1W 75.37(19)
O2 Yb1 O3 85.7(2)
O4 Yb1 O3 75.6(2)
O6 Yb1 O3 82.8(2)
O5 Yb1 O3 141.7(2)
O1 Yb1 O3 146.80(19)
O1W Yb1 O3 75.03(18)
O10 Yb2 O8 84.7(2)
O10 Yb2 O12 100.1(2)
O8 Yb2 O12 163.4(2)
O10 Yb2 O11 76.2(3)
O8 Yb2 O11 119.6(2)
O12 Yb2 O11 76.95(19)
O10 Yb2 O7 126.8(2)
O8 Yb2 O7 76.2(2)
O12 Yb2 O7 112.16(19)
O11 Yb2 O7 71.6(2)
O10 Yb2 O9 75.9(2)
O8 Yb2 O9 82.7(2)
O12 Yb2 O9 83.05(19)
O11 Yb2 O9 141.9(2)
O7 Yb2 O9 146.4(2)
O10 Yb2 O2W 151.2(2)
O8 Yb2 O2W 87.4(2)
O12 Yb2 O2W 80.82(19)
O11 Yb2 O2W 131.1(2)
O7 Yb2 O2W 77.5(2)
O9 Yb2 O2W 75.65(18)

loop_
_geom_bond_atom_site_label_1
_geom_bond_atom_site_label_2
_geom_bond_distance
C1 O1 1.251(9)
C1 C2 1.463(12)
C1 C8 1.472(11)
C2 C3 1.351(12)
C2 C11 1.502(11)
C3 O2 1.294(9)
C3 C4 1.535(13)
C4 F1 1.336(11)
C4 F2 1.340(11)
C4 C5 1.545(17)
C5 F3 1.354(16)
C5 F4 1.374(18)
C5 C6 1.49(2)
C6 F7 1.16(3)
C6 F5 1.33(3)
C6 F6 1.42(2)
C7 C8 1.500(14)
C7 H7A 0.9600
C7 H7B 0.9600
C7 H7C 0.9600
C8 C9 1.519(12)
C8 C12 1.580(13)
C9 C10 1.538(16)
C9 H9A 0.9700
C9 H9B 0.9700
C10 C11 1.550(13)
C10 H10A 0.9700
C10 H10B 0.9700
C11 C12 1.566(15)
C11 H11 0.9800
C12 C13 1.542(12)
C12 C14 1.555(14)
C13 H13A 0.9600
C13 H13B 0.9600
C13 H13C 0.9600
C14 H14A 0.9600
C14 H14B 0.9600
C14 H14C 0.9600
C15 O3 1.229(9)
C15 C16 1.406(12)
C15 C22 1.520(13)
C16 C17 1.358(13)
C16 C25 1.549(13)
C17 O4 1.249(11)
C17 C18 1.567(18)
C18 F9 1.21(2)
C18 C19 1.46(2)
C18 F8 1.62(2)
C19 F10 1.41(2)
C19 C20 1.44(3)
C19 F11 1.48(2)
C20 F12 1.266(17)
C20 F13 1.276(17)
C20 F14 1.277(17)
C21 C22 1.533(14)
C21 H21A 0.9600
C21 H21B 0.9600
C21 H21C 0.9600
C22 C26 1.530(15)
C22 C23 1.563(15)
C23 C24 1.496(15)
C23 H23A 0.9700
C23 H23B 0.9700
C24 C25 1.493(16)
C24 H24A 0.9700
C24 H24B 0.9700
C25 C26 1.533(16)
C25 H25 0.9800
C26 C28 1.549(17)
C26 C27 1.558(14)
C27 H27A 0.9600
C27 H27B 0.9600
C27 H27C 0.9600
C28 H28A 0.9600
C28 H28B 0.9600
C28 H28C 0.9600
C29 O5 1.221(11)
C29 C30 1.441(14)
C29 C36 1.469(14)
C30 C31 1.323(13)
C30 C39 1.545(14)
C31 O6 1.299(10)
C31 C32 1.570(14)
C32 F15 1.309(13)
C32 F16 1.374(13)
C32 C33 1.46(2)
C33 F18 1.32(2)
C33 C34 1.44(6)
C33 F17 1.464(18)
C34 F19 1.31(5)
C34 F21 1.33(3)
C34 F20 1.35(2)
C35 C36 1.544(18)
C35 H35A 0.9600
C35 H35B 0.9600
C35 H35C 0.9600
C36 C37 1.507(19)
C36 C40 1.55(2)
C37 C38 1.48(2)
C37 H37A 0.9700
C37 H37B 0.9700
C38 C39 1.58(2)
C38 H38A 0.9700
C38 H38B 0.9700
C39 C40 1.54(2)
C39 H39 0.9800
C40 C42 1.52(2)
C40 C41 1.610(19)
C42 H42A 0.9600
C42 H42B 0.9600
C42 H42C 0.9600
C43 O7 1.222(9)
C43 C44 1.419(14)
C43 C50 1.507(11)
C44 C45 1.357(14)
C44 C53 1.504(12)
C45 O8 1.279(10)
C45 C46 1.609(15)
C46 F23 1.287(13)
C46 F22 1.324(12)
C46 C47 1.45(2)
C47 F25 1.355(17)
C47 F24 1.38(2)
C47 C48 1.56(2)
C48 F27 1.243(15)
C48 F26 1.250(16)
C48 F28 1.285(15)
C49 C50 1.490(18)
C49 H49A 0.9600
C49 H49B 0.9600
C49 H49C 0.9600
C50 C51 1.560(18)
C50 C54 1.579(15)
C51 C52 1.481(19)
C51 H51A 0.9700
C51 H51B 0.9700
C52 C53 1.526(15)
C52 H52A 0.9700
C52 H52B 0.9700
C53 C54 1.466(15)
C53 H53 0.9800
C54 C56 1.515(13)
C54 C55 1.537(13)
C55 H55A 0.9600
C55 H55B 0.9600
C55 H55C 0.9600
C56 H56A 0.9600
C56 H56B 0.9600
C56 H56C 0.9600
C57 O9 1.272(9)
C57 C58 1.401(12)
C57 C64 1.472(12)
C58 C59 1.334(15)
C58 C67 1.515(13)
C59 O10 1.292(12)
C59 C60 1.590(18)
C60 F37 1.20(2)
C60 F36 1.417(18)
C60 C61 1.470(18)
C61 F39 1.498(18)
C61 C62 1.507(16)
C61 F38 1.55(2)
C62 F40 1.228(16)
C62 F42 1.276(17)
C62 F41 1.297(18)
C63 C64 1.481(15)
C63 H63A 0.9600
C63 H63B 0.9600
C63 H63C 0.9600
C64 C68 1.538(13)
C64 C65 1.556(16)
C65 C66 1.49(2)
C65 H65A 0.9700
C65 H65B 0.9700
C66 C67 1.56(2)
C66 H66A 0.9700
C66 H66B 0.9700
C67 C68 1.520(15)
C67 H67 0.9800
C68 C70 1.517(17)
C68 C69 1.555(13)
C69 H69A 0.9600
C69 H69B 0.9600
C69 H69C 0.9600
C70 H70A 0.9600
C70 H70B 0.9600
C70 H70C 0.9600
C71 O11 1.243(11)
C71 C72 1.420(13)
C71 C78 1.522(13)
C72 C73 1.367(12)
C72 C81 1.529(15)
C73 O12 1.284(9)
C73 C74 1.495(12)
C74 F29 1.331(11)
C74 F30 1.378(11)
C74 C75 1.563(16)
C75 F32 1.357(14)
C75 F31 1.363(13)
C75 C76 1.468(18)
C76 F34 1.299(12)
C76 F33 1.325(13)
C76 F35 1.328(14)
C77 C78 1.491(17)
C77 H77A 0.9600
C77 H77B 0.9600
C77 H77C 0.9600
C78 C79 1.518(17)
C78 C82 1.603(17)
C79 C80 1.593(19)
C79 H79A 0.9700
C79 H79B 0.9700
C80 C81 1.582(18)
C80 H80A 0.9700
C80 H80B 0.9700
C81 C82 1.583(18)
C81 H81 0.9800
C82 C84 1.51(2)
C82 C83 1.594(16)
C83 H83A 0.9600
C83 H83B 0.9600
C83 H83C 0.9600
C84 H84A 0.9600
C84 H84B 0.9600
C84 H84C 0.9600
O1W Yb1 2.321(5)
O1 Yb1 2.283(5)
O2 Yb1 2.198(5)
O3 Yb1 2.323(5)
O4 Yb1 2.206(5)
O5 Yb1 2.258(6)
O6 Yb1 2.224(5)
O2W Yb2 2.351(5)
O7 Yb2 2.255(5)
O8 Yb2 2.209(5)
O11 Yb2 2.250(6)
O12 Yb2 2.243(5)
O9 Yb2 2.306(5)
O10 Yb2 2.176(6)

loop_
_geom_torsion_atom_site_label_1
_geom_torsion_atom_site_label_2
_geom_torsion_atom_site_label_3
_geom_torsion_atom_site_label_4
_geom_torsion
O1 C1 C2 C3 -2.1(14)
C8 C1 C2 C3 178.3(8)
O1 C1 C2 C11 178.9(8)
C8 C1 C2 C11 -0.7(9)
C1 C2 C3 O2 6.5(14)
C11 C2 C3 O2 -174.8(8)
C1 C2 C3 C4 -179.3(8)
C11 C2 C3 C4 -0.6(15)
O2 C3 C4 F1 -152.3(8)
C2 C3 C4 F1 32.7(12)
O2 C3 C4 F2 -34.7(11)
C2 C3 C4 F2 150.3(8)
O2 C3 C4 C5 84.8(11)
C2 C3 C4 C5 -90.2(11)
F1 C4 C5 F3 -62.8(15)
F2 C4 C5 F3 -178.8(12)
C3 C4 C5 F3 60.2(15)
F1 C4 C5 F4 176.9(11)
F2 C4 C5 F4 60.9(14)
C3 C4 C5 F4 -60.2(14)
F1 C4 C5 C6 52.5(19)
F2 C4 C5 C6 -63.5(19)
C3 C4 C5 C6 175.5(17)
F3 C5 C6 F7 176(2)
F4 C5 C6 F7 -66(3)
C4 C5 C6 F7 60(3)
F3 C5 C6 F5 49(3)
F4 C5 C6 F5 167(2)
C4 C5 C6 F5 -68(3)
F3 C5 C6 F6 -66(2)
F4 C5 C6 F6 52(2)
C4 C5 C6 F6 178.2(15)
O1 C1 C8 C7 -17.3(12)
C2 C1 C8 C7 162.3(8)
O1 C1 C8 C9 110.6(9)
C2 C1 C8 C9 -69.8(9)
O1 C1 C8 C12 -145.5(8)
C2 C1 C8 C12 34.2(9)
C1 C8 C9 C10 69.2(9)
C7 C8 C9 C10 -162.8(8)
C12 C8 C9 C10 -34.0(9)
C8 C9 C10 C11 -1.7(10)
C3 C2 C11 C10 -109.2(11)
C1 C2 C11 C10 69.7(9)
C3 C2 C11 C12 147.7(10)
C1 C2 C11 C12 -33.5(8)
C9 C10 C11 C2 -67.4(10)
C9 C10 C11 C12 36.9(9)
C2 C11 C12 C13 171.7(8)
C10 C11 C12 C13 64.3(10)
C2 C11 C12 C14 -65.7(9)
C10 C11 C12 C14 -173.1(8)
C2 C11 C12 C8 51.7(8)
C10 C11 C12 C8 -55.8(7)
C1 C8 C12 C13 -173.3(9)
C7 C8 C12 C13 60.5(12)
C9 C8 C12 C13 -66.4(11)
C1 C8 C12 C14 64.2(10)
C7 C8 C12 C14 -62.0(11)
C9 C8 C12 C14 171.1(8)
C1 C8 C12 C11 -51.5(8)
C7 C8 C12 C11 -177.7(7)
C9 C8 C12 C11 55.4(8)
O3 C15 C16 C17 3.1(16)
C22 C15 C16 C17 -179.8(10)
O3 C15 C16 C25 -175.6(9)
C22 C15 C16 C25 1.5(10)
C15 C16 C17 O4 -0.2(18)
C25 C16 C17 O4 178.2(11)
C15 C16 C17 C18 -178.4(13)
C25 C16 C17 C18 0(2)
O4 C17 C18 F9 117.4(19)
C16 C17 C18 F9 -64(3)
O4 C17 C18 C19 -36(2)
C16 C17 C18 C19 142.5(16)
O4 C17 C18 F8 -134.8(12)
C16 C17 C18 F8 44(2)
F9 C18 C19 F10 -69(3)
C17 C18 C19 F10 81(2)
F8 C18 C19 F10 -170.3(13)
F9 C18 C19 C20 46(3)
C17 C18 C19 C20 -164.0(17)
F8 C18 C19 C20 -55(2)
F9 C18 C19 F11 171(2)
C17 C18 C19 F11 -39(2)
F8 C18 C19 F11 69.5(15)
F10 C19 C20 F12 -61(3)
C18 C19 C20 F12 -162(2)
F11 C19 C20 F12 75(2)
F10 C19 C20 F13 57(3)
C18 C19 C20 F13 -43(3)
F11 C19 C20 F13 -166.7(16)
F10 C19 C20 F14 -177(2)
C18 C19 C20 F14 83(3)
F11 C19 C20 F14 -41(3)
O3 C15 C22 C26 -149.4(9)
C16 C15 C22 C26 33.4(10)
O3 C15 C22 C21 -16.5(15)
C16 C15 C22 C21 166.3(9)
O3 C15 C22 C23 107.9(10)
C16 C15 C22 C23 -69.3(9)
C15 C22 C23 C24 71.7(10)
C26 C22 C23 C24 -32.2(11)
C21 C22 C23 C24 -163.0(9)
C22 C23 C24 C25 -3.6(12)
C23 C24 C25 C26 38.5(11)
C23 C24 C25 C16 -65.4(12)
C17 C16 C25 C24 -108.4(13)
C15 C16 C25 C24 70.1(11)
C17 C16 C25 C26 145.8(12)
C15 C16 C25 C26 -35.6(10)
C15 C22 C26 C25 -53.2(9)
C21 C22 C26 C25 178.4(10)
C23 C22 C26 C25 53.2(9)
C15 C22 C26 C28 63.6(12)
C21 C22 C26 C28 -64.8(14)
C23 C22 C26 C28 170.0(10)
C15 C22 C26 C27 -169.8(10)
C21 C22 C26 C27 61.8(15)
C23 C22 C26 C27 -63.4(12)
C24 C25 C26 C22 -57.8(9)
C16 C25 C26 C22 53.1(9)
C24 C25 C26 C28 -173.2(11)
C16 C25 C26 C28 -62.3(12)
C24 C25 C26 C27 60.7(12)
C16 C25 C26 C27 171.7(9)
O5 C29 C30 C31 4.7(17)
C36 C29 C30 C31 -179.6(10)
O5 C29 C30 C39 -177.2(10)
C36 C29 C30 C39 -1.5(12)
C29 C30 C31 O6 2.0(17)
C39 C30 C31 O6 -175.4(11)
C29 C30 C31 C32 -177.4(9)
C39 C30 C31 C32 5.1(19)
O6 C31 C32 F15 142.2(10)
C30 C31 C32 F15 -38.2(15)
O6 C31 C32 F16 24.7(12)
C30 C31 C32 F16 -155.8(10)
O6 C31 C32 C33 -94.4(14)
C30 C31 C32 C33 85.1(16)
F15 C32 C33 F18 -61.2(19)
F16 C32 C33 F18 50.5(19)
C31 C32 C33 F18 172.6(13)
F15 C32 C33 C34 167(2)
F16 C32 C33 C34 -81(2)
C31 C32 C33 C34 41(3)
F15 C32 C33 F17 58.0(17)
F16 C32 C33 F17 169.7(12)
C31 C32 C33 F17 -68.2(19)
F18 C33 C34 F19 167(2)
C32 C33 C34 F19 -61(3)
F17 C33 C34 F19 53(3)
F18 C33 C34 F21 -73(3)
C32 C33 C34 F21 59(4)
F17 C33 C34 F21 173(2)
F18 C33 C34 F20 45(3)
C32 C33 C34 F20 176.4(14)
F17 C33 C34 F20 -69(3)
O5 C29 C36 C37 106.1(14)
C30 C29 C36 C37 -69.6(14)
O5 C29 C36 C35 -20.0(17)
C30 C29 C36 C35 164.3(11)
O5 C29 C36 C40 -148.5(12)
C30 C29 C36 C40 35.7(13)
C29 C36 C37 C38 69.4(15)
C35 C36 C37 C38 -165.5(11)
C40 C36 C37 C38 -36.3(13)
C36 C37 C38 C39 1.4(14)
C31 C30 C39 C40 144.4(14)
C29 C30 C39 C40 -33.3(14)
C31 C30 C39 C38 -109.8(15)
C29 C30 C39 C38 72.5(13)
C37 C38 C39 C40 34.3(13)
C37 C38 C39 C30 -71.1(13)
C30 C39 C40 C42 -62.5(17)
C38 C39 C40 C42 -168.1(13)
C30 C39 C40 C36 51.7(12)
C38 C39 C40 C36 -53.9(12)
C30 C39 C40 C41 172.2(13)
C38 C39 C40 C41 66.7(17)
C29 C36 C40 C42 61.3(15)
C37 C36 C40 C42 168.6(12)
C35 C36 C40 C42 -64.3(16)
C29 C36 C40 C39 -53.0(11)
C37 C36 C40 C39 54.4(12)
C35 C36 C40 C39 -178.5(11)
C29 C36 C40 C41 -171.9(14)
C37 C36 C40 C41 -64.6(17)
C35 C36 C40 C41 62.5(19)
O7 C43 C44 C45 4.2(15)
C50 C43 C44 C45 178.6(9)
O7 C43 C44 C53 -177.1(8)
C50 C43 C44 C53 -2.7(10)
C43 C44 C45 O8 -5.1(17)
C53 C44 C45 O8 176.7(10)
C43 C44 C45 C46 172.6(9)
C53 C44 C45 C46 -5.7(18)
O8 C45 C46 F23 148.2(10)
C44 C45 C46 F23 -29.8(16)
O8 C45 C46 F22 26.8(13)
C44 C45 C46 F22 -151.2(10)
O8 C45 C46 C47 -89.3(13)
C44 C45 C46 C47 92.7(14)
F23 C46 C47 F25 69.2(19)
F22 C46 C47 F25 -174.5(15)
C45 C46 C47 F25 -55.8(19)
F23 C46 C47 F24 179.6(13)
F22 C46 C47 F24 -64.2(17)
C45 C46 C47 F24 54.6(17)
F23 C46 C47 C48 -54.9(18)
F22 C46 C47 C48 61.3(18)
C45 C46 C47 C48 -179.9(13)
F25 C47 C48 F27 169.0(19)
F24 C47 C48 F27 62(2)
C46 C47 C48 F27 -65(2)
F25 C47 C48 F26 -69(2)
F24 C47 C48 F26 -175.8(18)
C46 C47 C48 F26 57(2)
F25 C47 C48 F28 52(2)
F24 C47 C48 F28 -55.2(18)
C46 C47 C48 F28 177.6(15)
O7 C43 C50 C49 -21.5(14)
C44 C43 C50 C49 164.0(10)
O7 C43 C50 C51 107.8(11)
C44 C43 C50 C51 -66.6(10)
O7 C43 C50 C54 -151.2(9)
C44 C43 C50 C54 34.4(10)
C49 C50 C51 C52 -162.9(10)
C43 C50 C51 C52 71.8(12)
C54 C50 C51 C52 -29.8(11)
C50 C51 C52 C53 -4.3(12)
C45 C44 C53 C54 145.1(12)
C43 C44 C53 C54 -33.3(11)
C45 C44 C53 C52 -106.2(14)
C43 C44 C53 C52 75.3(11)
C51 C52 C53 C54 40.9(11)
C51 C52 C53 C44 -68.0(12)
C44 C53 C54 C56 -63.4(12)
C52 C53 C54 C56 -173.5(10)
C44 C53 C54 C55 170.1(10)
C52 C53 C54 C55 60.0(13)
C44 C53 C54 C50 51.8(9)
C52 C53 C54 C50 -58.3(9)
C49 C50 C54 C53 -175.9(10)
C43 C50 C54 C53 -51.7(9)
C51 C50 C54 C53 52.2(9)
C49 C50 C54 C56 -59.4(14)
C43 C50 C54 C56 64.7(12)
C51 C50 C54 C56 168.7(10)
C49 C50 C54 C55 61.5(13)
C43 C50 C54 C55 -174.3(9)
C51 C50 C54 C55 -70.4(11)
O9 C57 C58 C59 1.1(16)
C64 C57 C58 C59 -179.1(11)
O9 C57 C58 C67 -177.2(9)
C64 C57 C58 C67 2.6(11)
C57 C58 C59 O10 -0.5(19)
C67 C58 C59 O10 177.2(12)
C57 C58 C59 C60 -175.1(12)
C67 C58 C59 C60 3(2)
O10 C59 C60 F37 -156.7(15)
C58 C59 C60 F37 19(2)
O10 C59 C60 F36 -20(2)
C58 C59 C60 F36 155.7(15)
O10 C59 C60 C61 77.9(15)
C58 C59 C60 C61 -106.7(16)
F37 C60 C61 F39 -55.4(17)
F36 C60 C61 F39 -177.8(13)
C59 C60 C61 F39 72.0(14)
F37 C60 C61 C62 65(3)
F36 C60 C61 C62 -57(2)
C59 C60 C61 C62 -167.5(16)
F37 C60 C61 F38 -167.3(15)
F36 C60 C61 F38 70.3(17)
C59 C60 C61 F38 -40(2)
C60 C61 C62 F40 73(3)
F39 C61 C62 F40 -170(2)
F38 C61 C62 F40 -64(2)
C60 C61 C62 F42 -158(2)
F39 C61 C62 F42 -41(2)
F38 C61 C62 F42 65(2)
C60 C61 C62 F41 -44(2)
F39 C61 C62 F41 74(2)
F38 C61 C62 F41 178.7(17)
O9 C57 C64 C63 -15.4(14)
C58 C57 C64 C63 164.8(10)
O9 C57 C64 C68 -148.9(8)
C58 C57 C64 C68 31.3(10)
O9 C57 C64 C65 109.0(10)
C58 C57 C64 C65 -70.8(11)
C57 C64 C65 C66 70.5(11)
C63 C64 C65 C66 -161.5(10)
C68 C64 C65 C66 -32.0(12)
C64 C65 C66 C67 -2.3(13)
C59 C58 C67 C68 146.0(13)
C57 C58 C67 C68 -36.0(11)
C59 C58 C67 C66 -107.2(16)
C57 C58 C67 C66 70.8(11)
C65 C66 C67 C58 -67.6(12)
C65 C66 C67 C68 36.8(11)
C58 C67 C68 C70 -64.9(12)
C66 C67 C68 C70 -173.5(9)
C58 C67 C68 C64 52.5(10)
C66 C67 C68 C64 -56.1(9)
C58 C67 C68 C69 173.9(10)
C66 C67 C68 C69 65.3(12)
C57 C64 C68 C70 67.3(11)
C63 C64 C68 C70 -65.1(13)
C65 C64 C68 C70 170.3(10)
C57 C64 C68 C67 -51.0(9)
C63 C64 C68 C67 176.7(11)
C65 C64 C68 C67 52.0(10)
C57 C64 C68 C69 -170.1(10)
C63 C64 C68 C69 57.5(15)
C65 C64 C68 C69 -67.1(12)
O11 C71 C72 C73 -3.0(16)
C78 C71 C72 C73 177.7(9)
O11 C71 C72 C81 -179.5(10)
C78 C71 C72 C81 1.1(12)
C71 C72 C73 O12 -2.4(15)
C81 C72 C73 O12 173.2(10)
C71 C72 C73 C74 174.5(9)
C81 C72 C73 C74 -9.9(16)
O12 C73 C74 F29 -28.0(11)
C72 C73 C74 F29 154.8(9)
O12 C73 C74 F30 -146.4(8)
C72 C73 C74 F30 36.4(13)
O12 C73 C74 C75 95.4(10)
C72 C73 C74 C75 -81.8(12)
F29 C74 C75 F32 -167.1(8)
F30 C74 C75 F32 -54.0(11)
C73 C74 C75 F32 68.0(11)
F29 C74 C75 F31 -49.5(11)
F30 C74 C75 F31 63.6(11)
C73 C74 C75 F31 -174.4(8)
F29 C74 C75 C76 70.8(13)
F30 C74 C75 C76 -176.1(11)
C73 C74 C75 C76 -54.1(15)
F32 C75 C76 F34 64.5(13)
F31 C75 C76 F34 -53.1(14)
C74 C75 C76 F34 -172.9(10)
F32 C75 C76 F33 -176.8(8)
F31 C75 C76 F33 65.6(12)
C74 C75 C76 F33 -54.3(15)
F32 C75 C76 F35 -57.7(12)
F31 C75 C76 F35 -175.3(10)
C74 C75 C76 F35 64.8(15)
O11 C71 C78 C77 -17.6(16)
C72 C71 C78 C77 161.8(11)
O11 C71 C78 C79 108.6(11)
C72 C71 C78 C79 -72.1(11)
O11 C71 C78 C82 -145.9(11)
C72 C71 C78 C82 33.5(12)
C77 C78 C79 C80 -164.3(10)
C71 C78 C79 C80 68.4(11)
C82 C78 C79 C80 -33.2(11)
C78 C79 C80 C81 -1.0(12)
C73 C72 C81 C80 -107.2(12)
C71 C72 C81 C80 68.9(11)
C73 C72 C81 C82 148.0(11)
C71 C72 C81 C82 -35.9(11)
C79 C80 C81 C72 -67.2(11)
C79 C80 C81 C82 35.1(11)
C72 C81 C82 C84 -65.4(14)
C80 C81 C82 C84 -171.9(12)
C72 C81 C82 C83 167.7(11)
C80 C81 C82 C83 61.2(14)
C72 C81 C82 C78 53.5(10)
C80 C81 C82 C78 -53.1(10)
C77 C78 C82 C84 -57.5(15)
C79 C78 C82 C84 174.3(11)
C71 C78 C82 C84 68.7(13)
C77 C78 C82 C81 -178.5(11)
C79 C78 C82 C81 53.2(10)
C71 C78 C82 C81 -52.4(11)
C77 C78 C82 C83 65.5(17)
C79 C78 C82 C83 -62.7(13)
C71 C78 C82 C83 -168.3(12)
C2 C1 O1 Yb1 0.7(13)
C8 C1 O1 Yb1 -179.7(6)
C2 C3 O2 Yb1 -9.9(13)
C4 C3 O2 Yb1 175.4(6)
C16 C15 O3 Yb1 -11.8(14)
C22 C15 O3 Yb1 171.6(7)
C16 C17 O4 Yb1 7.6(19)
C18 C17 O4 Yb1 -174.1(11)
C30 C29 O5 Yb1 -7.6(15)
C36 C29 O5 Yb1 177.4(8)
C30 C31 O6 Yb1 -5.5(14)
C32 C31 O6 Yb1 174.0(6)
C44 C43 O7 Yb2 -2.4(13)
C50 C43 O7 Yb2 -175.8(7)
C44 C45 O8 Yb2 4.3(17)
C46 C45 O8 Yb2 -173.6(7)
C72 C71 O11 Yb2 9.8(15)
C78 C71 O11 Yb2 -170.9(7)
C72 C73 O12 Yb2 0.6(13)
C74 C73 O12 Yb2 -176.5(6)
C58 C57 O9 Yb2 15.7(12)
C64 C57 O9 Yb2 -164.1(6)
C58 C59 O10 Yb2 -19.0(18)
C60 C59 O10 Yb2 156.1(10)
C3 O2 Yb1 O4 139.3(7)
C3 O2 Yb1 O6 -100.9(10)
C3 O2 Yb1 O5 66.4(8)
C3 O2 Yb1 O1 6.3(7)
C3 O2 Yb1 O1W -69.6(7)
C3 O2 Yb1 O3 -144.9(7)
C17 O4 Yb1 O2 76.2(11)
C17 O4 Yb1 O6 -89.7(11)
C17 O4 Yb1 O5 -163.2(11)
C17 O4 Yb1 O1 145.8(10)
C17 O4 Yb1 O1W 1.9(14)
C17 O4 Yb1 O3 -10.5(11)
C31 O6 Yb1 O2 171.3(8)
C31 O6 Yb1 O4 -71.0(7)
C31 O6 Yb1 O5 2.7(7)
C31 O6 Yb1 O1 68.1(7)
C31 O6 Yb1 O1W 139.5(7)
C31 O6 Yb1 O3 -144.5(7)
C29 O5 Yb1 O2 -172.7(8)
C29 O5 Yb1 O4 109.5(9)
C29 O5 Yb1 O6 3.7(8)
C29 O5 Yb1 O1 -109.2(9)
C29 O5 Yb1 O1W -60.6(9)
C29 O5 Yb1 O3 63.8(10)
C1 O1 Yb1 O2 -1.8(7)
C1 O1 Yb1 O4 -75.0(7)
C1 O1 Yb1 O6 162.3(7)
C1 O1 Yb1 O5 -128.2(7)
C1 O1 Yb1 O1W 87.3(7)
C1 O1 Yb1 O3 59.7(8)
C15 O3 Yb1 O2 -74.8(7)
C15 O3 Yb1 O4 11.9(7)
C15 O3 Yb1 O6 116.3(7)
C15 O3 Yb1 O5 58.0(9)
C15 O3 Yb1 O1 -134.1(7)
C15 O3 Yb1 O1W -161.7(7)
C59 O10 Yb2 O8 -60.3(9)
C59 O10 Yb2 O12 103.7(9)
C59 O10 Yb2 O11 177.4(9)
C59 O10 Yb2 O7 -128.7(8)
C59 O10 Yb2 O9 23.5(9)
C59 O10 Yb2 O2W 14.4(12)
C45 O8 Yb2 O10 -131.7(9)
C45 O8 Yb2 O12 120.7(10)
C45 O8 Yb2 O11 -61.0(10)
C45 O8 Yb2 O7 -1.8(9)
C45 O8 Yb2 O9 151.8(9)
C45 O8 Yb2 O2W 76.0(9)
C73 O12 Yb2 O10 76.3(7)
C73 O12 Yb2 O8 -178.3(8)
C73 O12 Yb2 O11 3.2(7)
C73 O12 Yb2 O7 -60.5(7)
C73 O12 Yb2 O9 150.6(7)
C73 O12 Yb2 O2W -132.9(7)
C71 O11 Yb2 O10 -112.1(8)
C71 O11 Yb2 O8 172.4(7)
C71 O11 Yb2 O12 -8.1(8)
C71 O11 Yb2 O7 110.9(8)
C71 O11 Yb2 O9 -68.3(9)
C71 O11 Yb2 O2W 57.1(9)
C43 O7 Yb2 O10 73.3(8)
C43 O7 Yb2 O8 0.9(7)
C43 O7 Yb2 O12 -164.0(7)
C43 O7 Yb2 O11 129.1(8)
C43 O7 Yb2 O9 -51.8(9)
C43 O7 Yb2 O2W -89.4(8)
C57 O9 Yb2 O10 -21.4(6)
C57 O9 Yb2 O8 64.9(6)
C57 O9 Yb2 O12 -123.7(6)
C57 O9 Yb2 O11 -65.3(7)
C57 O9 Yb2 O7 116.1(7)
C57 O9 Yb2 O2W 154.1(7)

_cod_duplicate_entry 7052776
